data_7201844
loop_
_publ_author_name
'Sudhakar, P.'
'Kumar, S. Vijay'
'Vishweshwar, Peddy'
'Babu, J. Moses'
'Vyas, K.'

_publ_section_title
;
 Solid state structural studies of saccharin salts with some
 heterocyclic bases
;
_journal_issue 8
_journal_name_full CrystEngComm
_journal_page_first 996
_journal_paper_doi 10.1039/b717090d
_journal_volume 10
_journal_year 2008
_chemical_formula_moiety 'C6 H16 N2, 2(C7 H4 N O3 S)'
_chemical_formula_sum 'C20 H24 N4 O6 S2'
_chemical_formula_weight 480.55
_chemical_melting_point 489
_chemical_name_common
;
1,4-Dimethylpiperazinium saccharinate (1:2)
;
_space_group_IT_number 14
_symmetry_cell_setting monoclinic
_symmetry_Int_Tables_number 14
_symmetry_space_group_name_Hall '-P 2ybc'
_symmetry_space_group_name_H-M 'P 1 21/c 1'
_cell_angle_alpha 90
_cell_angle_beta 104.555(10)
_cell_angle_gamma 90
_cell_formula_units_Z 2
_cell_length_a 7.973(2)
_cell_length_b 15.413(3)
_cell_length_c 9.293(2)
_cell_measurement_reflns_used 4805
_cell_measurement_temperature 298
_cell_measurement_theta_max 29.1
_cell_measurement_theta_min 2.3
_cell_volume 1105.3(4)
_computing_cell_refinement CrystalClear
_computing_data_collection CrystalClear
_computing_data_reduction CrystalStructure
_computing_molecular_graphics 'X-seed 2.0'
_computing_publication_material 'CrystalStructure 3.6.0'
_computing_structure_refinement CRYSTALS
_computing_structure_solution SIR92
_diffrn_detector_area_resol_mean 7.31
_diffrn_measured_fraction_theta_full 0.9912
_diffrn_measured_fraction_theta_max 0.8733
_diffrn_measurement_device_type 'Rigaku Mercury'
_diffrn_measurement_method \w
_diffrn_radiation_type 'Mo K\a'
_diffrn_radiation_wavelength 0.7107
_diffrn_reflns_av_R_equivalents 0.062
_diffrn_reflns_limit_h_max 10
_diffrn_reflns_limit_h_min -6
_diffrn_reflns_limit_k_max 19
_diffrn_reflns_limit_k_min -19
_diffrn_reflns_limit_l_max 12
_diffrn_reflns_limit_l_min -12
_diffrn_reflns_number 13339
_diffrn_reflns_theta_full 26.00
_diffrn_reflns_theta_max 29.53
_exptl_absorpt_coefficient_mu 0.286
_exptl_absorpt_correction_type none
_exptl_crystal_colour colorless
_exptl_crystal_density_diffrn 1.444
_exptl_crystal_density_method 'not measured'
_exptl_crystal_description chip
_exptl_crystal_F_000 504.00
_exptl_crystal_preparation Methanol
_exptl_crystal_size_max 0.20
_exptl_crystal_size_mid 0.20
_exptl_crystal_size_min 0.20
_refine_diff_density_max 0.57
_refine_diff_density_min -0.49
_refine_ls_extinction_coef 50.9(50)
_refine_ls_extinction_method 'Larson (1970) Crystallographic Computing eq. 22'
_refine_ls_goodness_of_fit_ref 1.075
_refine_ls_hydrogen_treatment mixed
_refine_ls_number_parameters 161
_refine_ls_number_reflns 1658
_refine_ls_R_factor_gt 0.0660
_refine_ls_shift/su_max 0.0000
_refine_ls_structure_factor_coef Fsqd
_refine_ls_weighting_details
;
Chebychev polynomial with 3 parameters (Carruthers & Watkin, 1979)
3262.6700 4518.6500 1354.5000
;
_refine_ls_weighting_scheme calc
_refine_ls_wR_factor_ref 0.1270
_reflns_number_gt 1122
_reflns_number_total 2686
_reflns_threshold_expression F^2^>2.0\s(F^2^)
_cod_data_source_file b717090d.txt
_cod_data_source_block Salt_4
_cod_original_cell_volume 1105.4(4)
_cod_original_formula_sum 'C20 H24 N4 O6 S2 '
_cod_database_code 7201844

loop_
_symmetry_equiv_pos_site_id
_symmetry_equiv_pos_as_xyz
1 +X,+Y,+Z
2 -X,1/2+Y,1/2-Z
3 -X,-Y,-Z
4 +X,1/2-Y,1/2+Z

loop_
_atom_site_aniso_label
_atom_site_aniso_U_11
_atom_site_aniso_U_22
_atom_site_aniso_U_33
_atom_site_aniso_U_23
_atom_site_aniso_U_13
_atom_site_aniso_U_12
N2 0.039(3) 0.050(3) 0.033(2) 0.008(2) 0.005(2) 0.001(2)
C8 0.047(4) 0.099(6) 0.053(4) 0.005(4) 0.020(3) -0.010(4)
C9 0.048(3) 0.050(4) 0.038(3) 0.000(3) 0.011(3) 0.007(3)
C10 0.045(3) 0.047(3) 0.040(3) -0.002(3) 0.004(3) -0.006(3)
S1 0.0411(8) 0.0500(8) 0.0393(7) 0.0064(7) 0.0050(6) -0.0032(7)
O1 0.053(3) 0.079(3) 0.054(3) 0.007(2) 0.026(2) 0.009(2)
O2 0.060(3) 0.074(3) 0.073(3) 0.000(3) -0.003(2) -0.022(3)
O3 0.054(3) 0.074(3) 0.042(2) 0.016(2) 0.020(2) -0.001(2)
N1 0.039(3) 0.057(3) 0.039(3) 0.010(2) 0.008(2) 0.002(2)
C1 0.037(3) 0.046(3) 0.035(3) -0.007(3) 0.002(2) 0.003(3)
C2 0.040(3) 0.037(3) 0.032(3) 0.000(2) 0.007(2) 0.001(2)
C3 0.040(3) 0.048(3) 0.041(3) -0.009(3) 0.010(2) 0.005(3)
C4 0.040(3) 0.056(4) 0.043(3) 0.000(3) -0.002(3) 0.004(3)
C5 0.060(4) 0.053(4) 0.049(4) 0.020(3) 0.001(3) 0.002(3)
C6 0.047(4) 0.057(4) 0.050(3) 0.011(3) 0.007(3) 0.003(3)
C7 0.035(3) 0.043(3) 0.034(3) -0.002(2) 0.004(2) -0.004(2)

loop_
_atom_site_label
_atom_site_type_symbol
_atom_site_thermal_displace_type
_atom_site_fract_x
_atom_site_fract_y
_atom_site_fract_z
_atom_site_occupancy
_atom_site_U_iso_or_equiv
_atom_site_calc_flag
_atom_site_refinement_flags
N2 N Uani -0.0959(6) 0.4759(3) 0.1069(5) 1.000 0.0414(16) . .
C8 C Uani -0.2595(8) 0.4636(5) 0.1565(7) 1.000 0.065(3) . .
C9 C Uani -0.0771(7) 0.5683(4) 0.0662(6) 1.000 0.0453(19) . .
C10 C Uani 0.0899(7) 0.5815(4) 0.0203(6) 1.000 0.0452(17) . .
S1 S Uani 0.1332(2) 0.35366(10) 0.4641(2) 1.000 0.0444(4) . .
O1 O Uani 0.0563(5) 0.4018(3) 0.5641(4) 1.000 0.0598(17) . .
O2 O Uani 0.0430(6) 0.2757(3) 0.4043(5) 1.000 0.0725(17) . .
O3 O Uani 0.4005(5) 0.4624(3) 0.2498(4) 1.000 0.0553(16) . .
N1 N Uani 0.1688(6) 0.4135(3) 0.3320(5) 1.000 0.0453(17) . .
C1 C Uani 0.3413(7) 0.4221(4) 0.3401(6) 1.000 0.0406(17) . .
C2 C Uani 0.4523(6) 0.3755(3) 0.4722(5) 1.000 0.0367(17) . .
C3 C Uani 0.6308(7) 0.3707(4) 0.5167(6) 1.000 0.0430(17) . .
C4 C Uani 0.7042(7) 0.3190(4) 0.6402(6) 1.000 0.0486(19) . .
C5 C Uani 0.6027(8) 0.2776(4) 0.7181(7) 1.000 0.056(2) . .
C6 C Uani 0.4234(7) 0.2831(4) 0.6753(6) 1.000 0.052(2) . .
C7 C Uani 0.3532(6) 0.3328(3) 0.5506(5) 1.000 0.0382(17) . .
H2 H Uiso -0.007(8) 0.467(4) 0.190(7) 1.000 0.08(2) d .
H81 H Uiso -0.24500 0.41820 0.22780 1.000 0.0800 calc R
H82 H Uiso -0.35140 0.44930 0.07300 1.000 0.0800 calc R
H83 H Uiso -0.28620 0.51600 0.19980 1.000 0.0800 calc R
H91 H Uiso -0.07730 0.60440 0.14900 1.000 0.0540 calc R
H92 H Uiso -0.17190 0.58340 -0.01440 1.000 0.0540 calc R
H101 H Uiso 0.18500 0.56790 0.10170 1.000 0.0530 calc R
H102 H Uiso 0.09780 0.64030 -0.00760 1.000 0.0530 calc R
H3 H Uiso 0.70120 0.40120 0.46500 1.000 0.0510 calc R
H4 H Uiso 0.82670 0.31350 0.67090 1.000 0.0550 calc R
H5 H Uiso 0.65700 0.24330 0.80170 1.000 0.0650 calc R
H6 H Uiso 0.35140 0.25520 0.72850 1.000 0.0610 calc R

loop_
_atom_type_symbol
_atom_type_description
_atom_type_scat_dispersion_real
_atom_type_scat_dispersion_imag
_atom_type_scat_source
C C 0.003 0.002
;
International Tables for Crystallography
(1992, Vol. C, Tables 4.2.6.8 and 6.1.1.4)
;
H H 0.000 0.000
;
International Tables for Crystallography
(1992, Vol. C, Table 6.1.1.4)
;
N N 0.006 0.003
;
International Tables for Crystallography
(1992, Vol. C, Tables 4.2.6.8 and 6.1.1.4)
;
O O 0.011 0.006
;
International Tables for Crystallography
(1992, Vol. C, Tables 4.2.6.8 and 6.1.1.4)
;
S S 0.125 0.123
;
International Tables for Crystallography
(1992, Vol. C, Tables 4.2.6.8 and 6.1.1.4)
;

loop_
_geom_angle_atom_site_label_1
_geom_angle_atom_site_label_2
_geom_angle_atom_site_label_3
_geom_angle
_geom_angle_site_symmetry_1
_geom_angle_site_symmetry_2
_geom_angle_site_symmetry_3
_geom_angle_publ_flag
N1 S1 C7 96.1(2) . . . no
O1 S1 C7 109.6(2) . . . no
O1 S1 O2 115.3(3) . . . no
O1 S1 N1 112.4(3) . . . no
O2 S1 N1 110.5(3) . . . no
O2 S1 C7 111.5(3) . . . no
C8 N2 C10 111.9(5) . . 3_565 no
C8 N2 C9 110.4(5) . . . no
C9 N2 C10 110.0(4) . . 3_565 no
C10 N2 H2 114(4) 3_565 . . no
C9 N2 H2 105(4) . . . no
C8 N2 H2 106(4) . . . no
S1 N1 C1 112.4(4) . . . no
N2 C9 C10 110.6(5) . . . no
N2 C10 C9 110.6(5) 3_565 . . no
N2 C8 H81 110.00 . . . no
H81 C8 H82 109.00 . . . no
N2 C8 H82 109.00 . . . no
N2 C8 H83 109.00 . . . no
H81 C8 H83 109.00 . . . no
H82 C8 H83 110.00 . . . no
C10 C9 H91 109.00 . . . no
N2 C9 H91 109.00 . . . no
N2 C9 H92 109.00 . . . no
C10 C9 H92 109.00 . . . no
H91 C9 H92 109.00 . . . no
C9 C10 H101 109.00 . . . no
C9 C10 H102 109.00 . . . no
H101 C10 H102 109.00 . . . no
N2 C10 H101 109.00 3_565 . . no
N2 C10 H102 109.00 3_565 . . no
O3 C1 N1 124.5(5) . . . no
O3 C1 C2 123.4(5) . . . no
N1 C1 C2 112.1(5) . . . no
C1 C2 C3 128.4(5) . . . no
C1 C2 C7 111.3(4) . . . no
C3 C2 C7 120.3(5) . . . no
C2 C3 C4 117.6(5) . . . no
C3 C4 C5 121.2(5) . . . no
C4 C5 C6 121.5(6) . . . no
C5 C6 C7 116.4(5) . . . no
S1 C7 C2 108.1(3) . . . no
S1 C7 C6 128.9(4) . . . no
C2 C7 C6 123.0(5) . . . no
C2 C3 H3 121.00 . . . no
C4 C3 H3 121.00 . . . no
C3 C4 H4 119.00 . . . no
C5 C4 H4 120.00 . . . no
C4 C5 H5 119.00 . . . no
C6 C5 H5 120.00 . . . no
C5 C6 H6 123.00 . . . no
C7 C6 H6 121.00 . . . no

loop_
_geom_bond_atom_site_label_1
_geom_bond_atom_site_label_2
_geom_bond_distance
_geom_bond_site_symmetry_1
_geom_bond_site_symmetry_2
_geom_bond_publ_flag
S1 C7 1.766(5) . . no
S1 N1 1.617(5) . . no
S1 O1 1.441(4) . . no
S1 O2 1.438(5) . . no
O3 C1 1.230(7) . . no
N2 C10 1.487(7) . 3_565 no
N2 C9 1.491(8) . . no
N2 C8 1.501(8) . . no
N2 H2 0.92(7) . . no
N1 C1 1.365(8) . . no
C9 C10 1.511(8) . . no
C8 H83 0.9500 . . no
C8 H81 0.9500 . . no
C8 H82 0.9500 . . no
C9 H91 0.9500 . . no
C9 H92 0.9500 . . no
C10 H102 0.9500 . . no
C10 H101 0.9500 . . no
C1 C2 1.503(7) . . no
C2 C3 1.381(8) . . no
C2 C7 1.370(7) . . no
C3 C4 1.399(8) . . no
C4 C5 1.371(9) . . no
C5 C6 1.387(9) . . no
C6 C7 1.385(7) . . no
C3 H3 0.9500 . . no
C4 H4 0.9500 . . no
C5 H5 0.9500 . . no
C6 H6 0.9500 . . no

loop_
_geom_hbond_atom_site_label_D
_geom_hbond_atom_site_label_H
_geom_hbond_atom_site_label_A
_geom_hbond_distance_DH
_geom_hbond_distance_HA
_geom_hbond_distance_DA
_geom_hbond_angle_DHA
_geom_hbond_site_symmetry_A
_geom_hbond_publ_flag
N2 H2 N1 0.92(7) 1.86(6) 2.745(7) 162(6) . yes
C9 H92 O3 0.9500 2.5700 3.419(7) 149.00 3_565 yes
C10 H101 O3 0.9500 2.5100 3.376(7) 151.00 . yes
C4 H4 O1 0.9500 2.6600 3.318(7) 126.00 1_655 yes

loop_
_geom_torsion_atom_site_label_1
_geom_torsion_atom_site_label_2
_geom_torsion_atom_site_label_3
_geom_torsion_atom_site_label_4
_geom_torsion
_geom_torsion_site_symmetry_1
_geom_torsion_site_symmetry_2
_geom_torsion_site_symmetry_3
_geom_torsion_site_symmetry_4
_geom_torsion_publ_flag
C7 S1 N1 C1 0.5(4) . . . . no
O1 S1 C7 C2 -115.6(4) . . . . no
O1 S1 C7 C6 64.3(5) . . . . no
O2 S1 C7 C2 115.5(4) . . . . no
O2 S1 C7 C6 -64.5(6) . . . . no
O1 S1 N1 C1 114.6(4) . . . . no
O2 S1 N1 C1 -115.2(4) . . . . no
N1 S1 C7 C6 -179.3(5) . . . . no
N1 S1 C7 C2 0.7(4) . . . . no
C10 N2 C9 C10 -57.6(6) 3_565 . . . no
C8 N2 C9 C10 178.4(4) . . . . no
C8 N2 C10 C9 -179.3(5) . . 3_565 3_565 no
C9 N2 C10 C9 57.6(6) . . 3_565 3_565 no
S1 N1 C1 O3 177.8(5) . . . . no
S1 N1 C1 C2 -1.5(6) . . . . no
N2 C9 C10 N2 58.0(6) . . . 3_565 no
O3 C1 C2 C3 1.4(9) . . . . no
O3 C1 C2 C7 -177.3(5) . . . . no
N1 C1 C2 C3 -179.2(5) . . . . no
N1 C1 C2 C7 2.1(6) . . . . no
C1 C2 C3 C4 -176.6(5) . . . . no
C7 C2 C3 C4 2.0(8) . . . . no
C1 C2 C7 S1 -1.6(5) . . . . no
C1 C2 C7 C6 178.4(5) . . . . no
C3 C2 C7 S1 179.6(4) . . . . no
C3 C2 C7 C6 -0.4(8) . . . . no
C2 C3 C4 C5 -2.8(9) . . . . no
C3 C4 C5 C6 2.0(9) . . . . no
C4 C5 C6 C7 -0.3(9) . . . . no
C5 C6 C7 S1 179.6(4) . . . . no
C5 C6 C7 C2 -0.5(8) . . . . no
